data_7123445
loop_
_publ_author_name
'Weselski, Marek Damian'
'Ksi\;a\.zek, Maria'
'Mess, Pamela'
'Kusz, Joachim'
'Bronisz, Robert'

_publ_section_title
;
 &#x201C;Normal&#x201D; and &#x201C;reverse&#x201D; spin crossover induced
 by two different structural events in iron(II) coordination polymer
;
_journal_name_full 'Chemical Communications'
_journal_paper_doi 10.1039/C9CC02755F
_journal_year 2019
_chemical_formula_moiety
;
C84 H138 Fe3 N42, 6(C F3 O3 S), 12(C2 H3 N)
;
_chemical_formula_sum 'C114 H174 F18 Fe3 N54 O18 S6'
_chemical_formula_weight 3290.97
_space_group_crystal_system triclinic
_space_group_IT_number 2
_space_group_name_Hall '-P 1'
_space_group_name_H-M_alt 'P -1'
_symmetry_space_group_name_Hall '-P 1'
_symmetry_space_group_name_H-M 'P -1'
_atom_sites_solution_hydrogens geom
_audit_creation_method SHELXL-2018/3
_audit_update_record
;
2019-03-25 deposited with the CCDC.    2019-05-14 downloaded from the CCDC.
;
_cell_angle_alpha 64.854(6)
_cell_angle_beta 74.914(6)
_cell_angle_gamma 85.364(5)
_cell_formula_units_Z 1
_cell_length_a 12.0929(8)
_cell_length_b 18.3605(11)
_cell_length_c 20.6682(14)
_cell_measurement_reflns_used 3410
_cell_measurement_temperature 210(1)
_cell_measurement_theta_max 23.9140
_cell_measurement_theta_min 3.3490
_cell_volume 4008.6(5)
_computing_cell_refinement 'CrysAlisPro 1.171.38.41q (Rigaku OD, 2015)'
_computing_data_collection 'CrysAlisPro 1.171.38.41q (Rigaku OD, 2015)'
_computing_data_reduction 'CrysAlisPro 1.171.38.41q (Rigaku OD, 2015)'
_computing_structure_refinement 'SHELXL-2018/3 (Sheldrick, 2018)'
_computing_structure_solution 'SHELXS-2013 (Sheldrick, 2018)'
_diffrn_ambient_temperature 210(1)
_diffrn_detector_area_resol_mean 10.4498
_diffrn_measured_fraction_theta_full 0.701
_diffrn_measured_fraction_theta_max 0.701
_diffrn_measurement_device_type
;
SuperNova diffractometer (Agilent Technologies) with Atlas detector
;
_diffrn_measurement_method '\w scans'
_diffrn_radiation_type MoK\a
_diffrn_radiation_wavelength 0.71073
_diffrn_reflns_av_R_equivalents 0.0424
_diffrn_reflns_av_unetI/netI 0.0561
_diffrn_reflns_Laue_measured_fraction_full 0.701
_diffrn_reflns_Laue_measured_fraction_max 0.701
_diffrn_reflns_limit_h_max 14
_diffrn_reflns_limit_h_min -13
_diffrn_reflns_limit_k_max 21
_diffrn_reflns_limit_k_min -20
_diffrn_reflns_limit_l_max 20
_diffrn_reflns_limit_l_min -20
_diffrn_reflns_number 16882
_diffrn_reflns_point_group_measured_fraction_full 0.701
_diffrn_reflns_point_group_measured_fraction_max 0.701
_diffrn_reflns_theta_full 24.545
_diffrn_reflns_theta_max 24.545
_diffrn_reflns_theta_min 3.133
_diffrn_source 'micro-focus sealed X-ray tube'
_exptl_absorpt_coefficient_mu 0.440
_exptl_absorpt_correction_T_max 1.00000
_exptl_absorpt_correction_T_min 0.94522
_exptl_absorpt_correction_type multi-scan
_exptl_absorpt_process_details
;
CrysAlisPro 1.171.38.41q (Rigaku Oxford Diffraction, 2015)
Empirical absorption correction using spherical harmonics,
 implemented in SCALE3 ABSPACK scaling algorithm.
;
_exptl_crystal_density_diffrn 1.363
_exptl_crystal_description polyhedron
_exptl_crystal_F_000 1716
_exptl_crystal_size_max 0.200
_exptl_crystal_size_mid 0.170
_exptl_crystal_size_min 0.070
_refine_diff_density_max 0.668
_refine_diff_density_min -0.472
_refine_diff_density_rms 0.065
_refine_ls_extinction_method none
_refine_ls_goodness_of_fit_ref 1.028
_refine_ls_hydrogen_treatment constr
_refine_ls_matrix_type full
_refine_ls_number_parameters 1096
_refine_ls_number_reflns 9397
_refine_ls_number_restraints 401
_refine_ls_restrained_S_all 1.047
_refine_ls_R_factor_all 0.1000
_refine_ls_R_factor_gt 0.0640
_refine_ls_shift/su_max 0.001
_refine_ls_shift/su_mean 0.000
_refine_ls_structure_factor_coef Fsqd
_refine_ls_weighting_details 'w=1/[\s^2^(Fo^2^)+(0.1016P)^2^+4.0503P] where P=(Fo^2^+2Fc^2^)/3'
_refine_ls_weighting_scheme calc
_refine_ls_wR_factor_gt 0.1650
_refine_ls_wR_factor_ref 0.2002
_reflns_Friedel_coverage 0.000
_reflns_number_gt 6250
_reflns_number_total 9397
_reflns_threshold_expression 'I > 2\s(I)'
_cod_data_source_file c9cc02755f2.cif
_cod_data_source_block 8_rb18_pm30_4b_8_210k
_cod_database_code 7123445
_shelx_shelxl_version_number 2018/3
_shelx_space_group_comment
;
The symmetry employed for this shelxl refinement is uniquely defined
by the following loop, which should always be used as a source of
symmetry information in preference to the above space-group names.
They are only intended as comments.
;
_shelx_estimated_absorpt_t_min 0.917
_shelx_estimated_absorpt_t_max 0.970

loop_
_space_group_symop_operation_xyz
'x, y, z'
'-x, -y, -z'

loop_
_atom_site_label
_atom_site_type_symbol
_atom_site_fract_x
_atom_site_fract_y
_atom_site_fract_z
_atom_site_U_iso_or_equiv
_atom_site_adp_type
_atom_site_occupancy
_atom_site_site_symmetry_order
_atom_site_calc_flag
_atom_site_refinement_flags_posn
_atom_site_refinement_flags_adp
_atom_site_refinement_flags_occupancy
_atom_site_disorder_assembly
_atom_site_disorder_group
Fe2 Fe 0.000000 0.500000 0.000000 0.0347(3) Uani 1 2 d S . P . .
Fe1 Fe 0.33588(6) 0.82216(4) 0.32559(4) 0.0363(3) Uani 1 1 d . . . . .
N51 N 0.0673(3) 0.2545(2) 0.0580(2) 0.0342(10) Uani 1 1 d . . . . .
N52 N 0.0361(4) 0.3178(2) 0.0735(2) 0.0378(10) Uani 1 1 d . . . . .
N53 N 0.0595(4) 0.3819(2) 0.0097(2) 0.0393(11) Uani 1 1 d . . . . .
C51 C 0.0503(5) 0.1734(3) 0.1188(3) 0.0398(13) Uani 1 1 d . . . . .
H51A H 0.021674 0.136819 0.102989 0.048 Uiso 1 1 calc R U . . .
H51B H -0.008499 0.175101 0.160855 0.048 Uiso 1 1 calc R U . . .
C52 C 0.1576(5) 0.1396(3) 0.1440(3) 0.0412(13) Uani 1 1 d . . . . .
H52A H 0.216916 0.138563 0.101851 0.049 Uiso 1 1 calc R U . . .
H52B H 0.140965 0.083978 0.181211 0.049 Uiso 1 1 calc R U . . .
C54 C 0.1040(4) 0.3582(3) -0.0450(3) 0.0376(12) Uani 1 1 d . . . . .
H54 H 0.127159 0.392383 -0.095566 0.045 Uiso 1 1 calc R U . . .
C55 C 0.1098(4) 0.2764(3) -0.0149(3) 0.0348(12) Uani 1 1 d . . . . .
C56 C 0.1460(5) 0.2180(3) -0.0486(3) 0.0471(14) Uani 1 1 d . . . . .
H56A H 0.077882 0.189465 -0.044854 0.056 Uiso 1 1 calc R U . . .
H56B H 0.194450 0.178062 -0.020726 0.056 Uiso 1 1 calc R U . . .
C57 C 0.2105(6) 0.2580(4) -0.1279(3) 0.0667(19) Uani 1 1 d . . . . .
H57A H 0.165082 0.300258 -0.155149 0.100 Uiso 1 1 calc R U . . .
H57B H 0.225839 0.218564 -0.148603 0.100 Uiso 1 1 calc R U . . .
H57C H 0.282373 0.281101 -0.131483 0.100 Uiso 1 1 calc R U . . .
N11 N 0.2049(4) 0.5405(2) 0.1198(2) 0.0425(11) Uani 1 1 d . . . . .
N12 N 0.1545(4) 0.5630(2) 0.0638(2) 0.0413(11) Uani 1 1 d . . . . .
N13 N 0.0959(4) 0.4989(2) 0.0756(2) 0.0411(11) Uani 1 1 d . . . . .
C11 C 0.2767(5) 0.5992(3) 0.1226(3) 0.0521(15) Uani 1 1 d . . . . .
H11A H 0.302542 0.642249 0.072941 0.063 Uiso 1 1 calc R U . . .
H11B H 0.344742 0.572630 0.138362 0.063 Uiso 1 1 calc R U . . .
C12 C 0.2144(5) 0.6362(3) 0.1751(3) 0.0501(15) Uani 1 1 d . . . . .
H12A H 0.180556 0.592818 0.223322 0.060 Uiso 1 1 calc R U . . .
H12B H 0.270274 0.666391 0.181953 0.060 Uiso 1 1 calc R U . . .
C14 C 0.1104(5) 0.4377(3) 0.1383(3) 0.0445(14) Uani 1 1 d . . . . .
H14 H 0.077326 0.385647 0.158659 0.053 Uiso 1 1 calc R U . . .
C15 C 0.1800(5) 0.4627(3) 0.1673(3) 0.0472(15) Uani 1 1 d . . . . .
C16 C 0.2269(7) 0.4211(3) 0.2334(4) 0.070(2) Uani 1 1 d . . . . .
H16A H 0.193121 0.443183 0.269504 0.085 Uiso 1 1 calc R U . . .
H16B H 0.309918 0.431537 0.218785 0.085 Uiso 1 1 calc R U . . .
C17 C 0.2028(7) 0.3323(4) 0.2686(4) 0.081(2) Uani 1 1 d . . . . .
H17A H 0.121186 0.321730 0.279580 0.121 Uiso 1 1 calc R U . . .
H17B H 0.227866 0.308373 0.314006 0.121 Uiso 1 1 calc R U . . .
H17C H 0.243769 0.309211 0.235157 0.121 Uiso 1 1 calc R U . . .
N23 N -0.1466(4) 0.4432(3) 0.0942(3) 0.0443(11) Uani 1 1 d . . . . .
C23 C -0.2148(6) 0.4058(4) 0.1447(4) 0.0548(16) Uani 1 1 d . . . . .
C231 C -0.3013(7) 0.3571(4) 0.2110(4) 0.095(3) Uani 1 1 d . . . . .
H23A H -0.275411 0.302478 0.232100 0.143 Uiso 1 1 calc R U . . .
H23B H -0.372718 0.356431 0.198146 0.143 Uiso 1 1 calc R U . . .
H23C H -0.313076 0.379916 0.246720 0.143 Uiso 1 1 calc R U . . .
N24 N 0.4897(5) 0.8733(3) 0.2374(3) 0.0480(12) Uani 1 1 d . . . . .
C24 C 0.5661(6) 0.9077(4) 0.1929(4) 0.0565(17) Uani 1 1 d . . . . .
C241 C 0.6665(7) 0.9536(5) 0.1350(4) 0.104(3) Uani 1 1 d . . . . .
H24A H 0.680521 0.937794 0.094456 0.157 Uiso 1 1 calc R U . . .
H24B H 0.733065 0.942573 0.155259 0.157 Uiso 1 1 calc R U . . .
H24C H 0.652070 1.010708 0.117234 0.157 Uiso 1 1 calc R U . . .
N25 N 0.1806(4) 0.7747(3) 0.4163(3) 0.0451(11) Uani 1 1 d . . . . .
C25 C 0.1044(6) 0.7469(3) 0.4638(4) 0.0504(15) Uani 1 1 d . . . . .
C251 C 0.0046(7) 0.7101(5) 0.5259(4) 0.089(2) Uani 1 1 d . . . . .
H25A H -0.004821 0.735446 0.559565 0.133 Uiso 1 1 calc R U . . .
H25B H 0.016037 0.653018 0.551617 0.133 Uiso 1 1 calc R U . . .
H25C H -0.063438 0.717394 0.507489 0.133 Uiso 1 1 calc R U . . .
N31 N 0.1331(4) 0.7876(2) 0.2031(2) 0.0424(11) Uani 1 1 d . . . . .
N32 N 0.1824(4) 0.7645(2) 0.2596(2) 0.0409(11) Uani 1 1 d . . . . .
N33 N 0.2419(4) 0.8282(2) 0.2476(2) 0.0405(11) Uani 1 1 d . . . . .
C31 C 0.0607(5) 0.7294(3) 0.2002(3) 0.0503(15) Uani 1 1 d . . . . .
H31A H -0.007072 0.756493 0.184396 0.060 Uiso 1 1 calc R U . . .
H31B H 0.034308 0.686587 0.249957 0.060 Uiso 1 1 calc R U . . .
C32 C 0.1211(5) 0.6918(3) 0.1482(3) 0.0477(15) Uani 1 1 d . . . . .
H32A H 0.064518 0.661382 0.142201 0.057 Uiso 1 1 calc R U . . .
H32B H 0.154686 0.734701 0.099702 0.057 Uiso 1 1 calc R U . . .
C34 C 0.2310(5) 0.8892(3) 0.1845(3) 0.0466(14) Uani 1 1 d . . . . .
H34 H 0.265656 0.940746 0.164117 0.056 Uiso 1 1 calc R U . . .
C35 C 0.1617(5) 0.8647(3) 0.1546(3) 0.0480(15) Uani 1 1 d . . . . .
C36 C 0.1180(7) 0.9055(3) 0.0872(4) 0.080(2) Uani 1 1 d . . . . .
H36A H 0.161742 0.888123 0.049452 0.096 Uiso 1 1 calc R U . . .
H36B H 0.037772 0.888310 0.099179 0.096 Uiso 1 1 calc R U . . .
C37 C 0.1255(7) 0.9945(3) 0.0562(4) 0.073(2) Uani 1 1 d . . . . .
H37A H 0.079289 1.012514 0.092308 0.110 Uiso 1 1 calc R U . . .
H37B H 0.097471 1.017125 0.011924 0.110 Uiso 1 1 calc R U . . .
H37C H 0.204668 1.012194 0.044089 0.110 Uiso 1 1 calc R U . . .
N41 N 0.3904(4) 0.5747(2) 0.3932(2) 0.0410(11) Uani 1 1 d . . . . .
N42 N 0.3576(4) 0.6412(2) 0.4036(2) 0.0434(11) Uani 1 1 d . . . . .
N43 N 0.3841(4) 0.7013(2) 0.3375(2) 0.0393(11) Uani 1 1 d . . . . .
C41 C 0.3728(5) 0.4974(3) 0.4588(3) 0.0467(14) Uani 1 1 d . . . . .
H41A H 0.348924 0.456025 0.446682 0.056 Uiso 1 1 calc R U . . .
H41B H 0.310952 0.502260 0.498073 0.056 Uiso 1 1 calc R U . . .
C42 C 0.4806(5) 0.4709(3) 0.4872(3) 0.0484(14) Uani 1 1 d . . . . .
H42A H 0.542618 0.466554 0.447752 0.058 Uiso 1 1 calc R U . . .
H42B H 0.465733 0.417463 0.528418 0.058 Uiso 1 1 calc R U . . .
C44 C 0.4306(5) 0.6720(3) 0.2865(3) 0.0410(13) Uani 1 1 d . . . . .
H44 H 0.454974 0.702801 0.235300 0.049 Uiso 1 1 calc R U . . .
C45 C 0.4360(4) 0.5908(3) 0.3217(3) 0.0394(13) Uani 1 1 d . . . . .
C46 C 0.4733(5) 0.5274(3) 0.2945(3) 0.0551(16) Uani 1 1 d . . . . .
H46A H 0.405425 0.497850 0.299372 0.066 Uiso 1 1 calc R U . . .
H46B H 0.519646 0.489173 0.325557 0.066 Uiso 1 1 calc R U . . .
C47 C 0.5414(6) 0.5603(4) 0.2159(4) 0.075(2) Uani 1 1 d . . . . .
H47A H 0.499028 0.601993 0.185373 0.112 Uiso 1 1 calc R U . . .
H47B H 0.555308 0.517380 0.199485 0.112 Uiso 1 1 calc R U . . .
H47C H 0.613960 0.582877 0.211878 0.112 Uiso 1 1 calc R U . . .
N1 N 0.5119(4) 0.8501(2) 0.4658(2) 0.0390(11) Uani 1 1 d . . . . .
N2 N 0.4795(4) 0.8741(2) 0.4022(2) 0.0415(11) Uani 1 1 d . . . . .
N3 N 0.4232(4) 0.8113(2) 0.4088(2) 0.0384(11) Uani 1 1 d . . . . .
C1 C 0.5633(5) 0.9112(3) 0.4784(3) 0.0457(14) Uani 1 1 d . . . . .
H1A H 0.624629 0.941420 0.434946 0.055 Uiso 1 1 calc R U . . .
H1B H 0.597153 0.884731 0.520708 0.055 Uiso 1 1 calc R U . . .
C2 C 0.4747(5) 0.9681(3) 0.4931(3) 0.0431(13) Uani 1 1 d . . . . .
H2A H 0.413183 0.937569 0.536209 0.052 Uiso 1 1 calc R U . . .
H2B H 0.441288 0.994531 0.450599 0.052 Uiso 1 1 calc R U . . .
C4 C 0.4203(4) 0.7505(3) 0.4746(3) 0.0382(13) Uani 1 1 d . . . . .
H4 H 0.385499 0.699481 0.491785 0.046 Uiso 1 1 calc R U . . .
C5 C 0.4755(5) 0.7736(3) 0.5128(3) 0.0382(13) Uani 1 1 d . . . . .
C6 C 0.4987(6) 0.7296(3) 0.5862(3) 0.0596(17) Uani 1 1 d . . . . .
H6A H 0.448476 0.681192 0.613714 0.072 Uiso 1 1 calc R U . . .
H6B H 0.478881 0.763633 0.613196 0.072 Uiso 1 1 calc R U . . .
C7 C 0.6201(7) 0.7051(4) 0.5847(4) 0.089(3) Uani 1 1 d . . . . .
H7A H 0.641890 0.673169 0.556429 0.133 Uiso 1 1 calc R U . . .
H7B H 0.627018 0.673470 0.634756 0.133 Uiso 1 1 calc R U . . .
H7C H 0.670104 0.752790 0.561945 0.133 Uiso 1 1 calc R U . . .
N61 N 0.2872(4) 0.0713(2) 0.2640(2) 0.0376(10) Uani 1 1 d . . . . .
N62 N 0.3175(4) 0.0069(2) 0.2501(2) 0.0384(11) Uani 1 1 d . . . . .
N63 N 0.2883(4) -0.0559(2) 0.3140(2) 0.0402(11) Uani 1 1 d . . . . .
C61 C 0.3099(5) 0.1524(3) 0.2029(3) 0.0424(13) Uani 1 1 d . . . . .
H61A H 0.369355 0.149518 0.161612 0.051 Uiso 1 1 calc R U . . .
H61B H 0.339151 0.188186 0.219300 0.051 Uiso 1 1 calc R U . . .
C62 C 0.2037(5) 0.1877(3) 0.1764(3) 0.0415(13) Uani 1 1 d . . . . .
H62A H 0.221867 0.243022 0.138905 0.050 Uiso 1 1 calc R U . . .
H62B H 0.143908 0.189609 0.217997 0.050 Uiso 1 1 calc R U . . .
C64 C 0.2411(4) -0.0313(3) 0.3675(3) 0.0378(12) Uani 1 1 d . . . . .
H64 H 0.213999 -0.064890 0.417909 0.045 Uiso 1 1 calc R U . . .
C65 C 0.2390(4) 0.0508(3) 0.3363(3) 0.0381(13) Uani 1 1 d . . . . .
C66 C 0.2015(5) 0.1108(3) 0.3681(3) 0.0469(14) Uani 1 1 d . . . . .
H66A H 0.266364 0.147443 0.354825 0.056 Uiso 1 1 calc R U . . .
H66B H 0.141020 0.142781 0.346345 0.056 Uiso 1 1 calc R U . . .
C67 C 0.1579(6) 0.0726(4) 0.4500(3) 0.0660(18) Uani 1 1 d . . . . .
H67A H 0.092220 0.037375 0.463494 0.099 Uiso 1 1 calc R U . . .
H67B H 0.135279 0.114089 0.467707 0.099 Uiso 1 1 calc R U . . .
H67C H 0.217741 0.041510 0.471977 0.099 Uiso 1 1 calc R U . . .
S1 S 0.85334(13) 0.11462(9) 0.32222(8) 0.0542(4) Uani 1 1 d D . . . .
C1S C 0.8525(5) 0.1760(4) 0.3706(3) 0.0701(19) Uani 1 1 d D . . . .
O11 O 0.8164(4) 0.1693(3) 0.2576(2) 0.0779(14) Uani 1 1 d D . . . .
O12 O 0.7743(4) 0.0493(2) 0.3730(2) 0.0733(13) Uani 1 1 d D . . . .
O13 O 0.9701(3) 0.0934(3) 0.3080(2) 0.0677(12) Uani 1 1 d D . . . .
F11 F 0.7494(4) 0.2050(3) 0.3857(3) 0.1160(17) Uani 1 1 d D . . . .
F12 F 0.9219(4) 0.2386(3) 0.3319(3) 0.1130(17) Uani 1 1 d D . . . .
F13 F 0.8806(5) 0.1356(3) 0.4343(2) 0.1124(17) Uani 1 1 d D . . . .
S2 S 0.5084(5) 0.7821(3) 0.0193(5) 0.063(2) Uani 0.584(11) 1 d D . P A 1
C2S C 0.5105(8) 0.8856(5) 0.0042(5) 0.076(4) Uani 0.584(11) 1 d D . P A 1
O21 O 0.4593(9) 0.7417(6) 0.0989(5) 0.118(5) Uani 0.584(11) 1 d D . P A 1
O22 O 0.4364(13) 0.7798(9) -0.0238(9) 0.185(8) Uani 0.584(11) 1 d D . P A 1
O23 O 0.6269(7) 0.7673(7) -0.0001(6) 0.085(4) Uani 0.584(11) 1 d D . P A 1
F21 F 0.4072(10) 0.9103(8) 0.0257(8) 0.153(7) Uani 0.584(11) 1 d D . P A 1
F22 F 0.5524(13) 0.9329(5) -0.0641(6) 0.129(6) Uani 0.584(11) 1 d D . P A 1
F23 F 0.5722(14) 0.8908(7) 0.0471(9) 0.180(7) Uani 0.584(11) 1 d D . P A 1
S6 S 0.5054(15) 0.7987(10) -0.0107(8) 0.104(9) Uani 0.192(8) 1 d D . P B 2
C6S C 0.515(2) 0.8674(13) 0.0288(12) 0.076(4) Uani 0.192(8) 1 d D . P B 2
O61 O 0.426(2) 0.7374(12) 0.0494(12) 0.074(9) Uiso 0.192(8) 1 d D . P B 2
O62 O 0.4652(18) 0.8470(13) -0.0739(9) 0.051(6) Uiso 0.192(8) 1 d D . P B 2
O63 O 0.6192(17) 0.7713(16) -0.0227(16) 0.051(6) Uiso 0.192(8) 1 d D . P B 2
F61 F 0.526(3) 0.828(2) 0.0974(13) 0.135(10) Uiso 0.192(8) 1 d D . P B 2
F62 F 0.604(3) 0.915(2) -0.006(2) 0.135(10) Uiso 0.192(8) 1 d D . P B 2
F63 F 0.419(3) 0.907(2) 0.034(2) 0.135(10) Uiso 0.192(8) 1 d D . P B 2
S5 S 0.5024(14) 0.7911(6) 0.0417(6) 0.062(5) Uani 0.223(8) 1 d D . P C 3
C5S C 0.5007(16) 0.8951(8) -0.0206(9) 0.076(4) Uani 0.223(8) 1 d D . P C 3
O51 O 0.3839(16) 0.7676(14) 0.0544(14) 0.107(10) Uiso 0.223(8) 1 d D . P C 3
O52 O 0.534(3) 0.7925(16) 0.1025(10) 0.133(14) Uiso 0.223(8) 1 d D . P C 3
O53 O 0.5814(19) 0.7593(12) -0.0032(12) 0.056(8) Uiso 0.223(8) 1 d D . P C 3
F51 F 0.422(2) 0.9332(12) 0.0100(15) 0.089(8) Uani 0.223(8) 1 d D . P C 3
F52 F 0.5960(18) 0.9335(12) -0.0390(17) 0.089(8) Uani 0.223(8) 1 d D . P C 3
F53 F 0.471(2) 0.8983(14) -0.0793(9) 0.118(9) Uani 0.223(8) 1 d D . P C 3
S3 S 0.1700(5) 0.4766(3) 0.6602(4) 0.0583(19) Uani 0.351(6) 1 d D . P D 4
C3S C 0.1697(10) 0.5524(6) 0.6931(6) 0.066(3) Uiso 0.351(6) 1 d D . P D 4
O31 O 0.0811(13) 0.4209(10) 0.7182(9) 0.124(13) Uiso 0.351(6) 1 d D . P D 4
O32 O 0.2848(10) 0.4498(10) 0.6541(11) 0.070(8) Uiso 0.351(6) 1 d D . P D 4
O33 O 0.1375(10) 0.5158(7) 0.5923(5) 0.051(3) Uiso 0.351(6) 1 d D . P D 4
F31 F 0.2471(12) 0.6104(8) 0.6478(8) 0.117(6) Uiso 0.351(6) 1 d D . P D 4
F32 F 0.0769(11) 0.5897(7) 0.7035(8) 0.077(4) Uiso 0.351(6) 1 d D . P D 4
F33 F 0.2011(13) 0.5196(8) 0.7568(6) 0.114(5) Uiso 0.351(6) 1 d D . P D 4
S4 S 0.2162(4) 0.5212(3) 0.6384(2) 0.0570(15) Uani 0.426(5) 1 d D . P E 5
C4S C 0.1004(8) 0.5155(6) 0.7147(5) 0.066(3) Uiso 0.426(5) 1 d D . P E 5
O41 O 0.2946(10) 0.5793(7) 0.6362(7) 0.096(4) Uiso 0.426(5) 1 d D . P E 5
O42 O 0.2578(14) 0.4412(7) 0.6614(9) 0.098(8) Uiso 0.426(5) 1 d D . P E 5
O43 O 0.1679(10) 0.5483(9) 0.5771(5) 0.076(4) Uiso 0.426(5) 1 d D . P E 5
F41 F 0.0237(9) 0.4580(6) 0.7315(6) 0.120(4) Uiso 0.426(5) 1 d D . P E 5
F42 F 0.0368(10) 0.5766(6) 0.6988(7) 0.098(4) Uiso 0.426(5) 1 d D . P E 5
F43 F 0.1345(10) 0.4963(7) 0.7760(5) 0.090(4) Uiso 0.426(5) 1 d D . P E 5
S7 S 0.1850(10) 0.4700(6) 0.7039(5) 0.094(4) Uani 0.222(5) 1 d D . P F 6
C7S C 0.1621(13) 0.5701(7) 0.6421(7) 0.066(3) Uiso 0.222(5) 1 d D . P F 6
O71 O 0.1785(17) 0.4732(11) 0.7732(7) 0.053(6) Uiso 0.222(5) 1 d D . P F 6
O72 O 0.2942(14) 0.4518(15) 0.6677(12) 0.109(16) Uani 0.222(5) 1 d D . P F 6
O73 O 0.091(2) 0.4267(14) 0.7045(16) 0.17(3) Uiso 0.222(5) 1 d D . P F 6
F71 F 0.1323(19) 0.5698(12) 0.5842(9) 0.102(6) Uiso 0.222(5) 1 d D . P F 6
F72 F 0.0820(16) 0.6079(10) 0.6681(11) 0.102(6) Uiso 0.222(5) 1 d D . P F 6
F73 F 0.2596(15) 0.6135(10) 0.6113(11) 0.100(8) Uiso 0.222(5) 1 d D . P F 6
N99 N 0.8320(7) 0.1349(6) 0.0617(4) 0.107(3) Uani 1 1 d . . . . .
C98 C 0.7426(8) 0.2503(5) 0.0920(4) 0.097(3) Uani 1 1 d . . . . .
H98A H 0.665045 0.257233 0.085887 0.146 Uiso 1 1 calc R U . . .
H98B H 0.787981 0.299376 0.059136 0.146 Uiso 1 1 calc R U . . .
H98C H 0.741107 0.238287 0.142698 0.146 Uiso 1 1 calc R U . . .
C99 C 0.7921(8) 0.1855(6) 0.0749(4) 0.081(2) Uani 1 1 d . . . . .
N89 N 0.4939(6) 0.1630(5) 0.3107(4) 0.103(2) Uani 1 1 d . . . . .
C88 C 0.5948(7) 0.0627(4) 0.2597(4) 0.081(2) Uani 1 1 d . . . . .
H88A H 0.596667 0.083128 0.207701 0.122 Uiso 1 1 calc R U . . .
H88B H 0.552424 0.011499 0.286523 0.122 Uiso 1 1 calc R U . . .
H88C H 0.672418 0.055408 0.265624 0.122 Uiso 1 1 calc R U . . .
C89 C 0.5398(7) 0.1190(5) 0.2880(4) 0.071(2) Uani 1 1 d . . . . .
N79 N 0.8301(11) 0.7139(7) 0.4123(6) 0.189(5) Uani 1 1 d . . . . .
C78 C 0.6938(7) 0.7321(5) 0.3335(5) 0.092(2) Uani 1 1 d . . . . .
H78A H 0.686617 0.683415 0.327223 0.137 Uiso 1 1 calc R U . . .
H78B H 0.721907 0.776273 0.285516 0.137 Uiso 1 1 calc R U . . .
H78C H 0.619542 0.744780 0.357577 0.137 Uiso 1 1 calc R U . . .
C79 C 0.7702(9) 0.7206(6) 0.3765(5) 0.108(3) Uani 1 1 d . . . . .
N69 N 0.8708(11) 0.9064(9) 0.2285(7) 0.210(7) Uani 1 1 d . . . . .
C68 C 0.9675(8) 0.9063(5) 0.3257(6) 0.124(4) Uani 1 1 d . . . . .
H68A H 1.042615 0.883950 0.317351 0.186 Uiso 1 1 calc R U . . .
H68B H 0.922279 0.872841 0.374707 0.186 Uiso 1 1 calc R U . . .
H68C H 0.975938 0.960377 0.321453 0.186 Uiso 1 1 calc R U . . .
C69 C 0.9120(10) 0.9090(7) 0.2726(8) 0.144(5) Uani 1 1 d . . . . .
N59 N 0.1681(5) 0.4675(4) 0.3849(4) 0.0848(19) Uani 1 1 d . . . . .
C58 C 0.0745(7) 0.5842(4) 0.4143(4) 0.085(2) Uani 1 1 d . . . . .
H58A H 0.086231 0.578572 0.460849 0.127 Uiso 1 1 calc R U . . .
H58B H -0.006956 0.583186 0.417843 0.127 Uiso 1 1 calc R U . . .
H58C H 0.109189 0.634841 0.375302 0.127 Uiso 1 1 calc R U . . .
C59 C 0.1267(6) 0.5186(5) 0.3978(4) 0.0646(18) Uani 1 1 d . . . . .
C48 C 0.6324(8) 0.5829(6) 1.0010(5) 0.105(3) Uani 1 1 d . . . . .
H48A H 0.600354 0.534203 1.044021 0.157 Uiso 1 1 calc R U . . .
H48B H 0.621754 0.628149 1.014370 0.157 Uiso 1 1 calc R U . . .
H48C H 0.713546 0.576868 0.983167 0.157 Uiso 1 1 calc R U . . .
N49 N 0.5186(15) 0.5909(11) 0.8998(10) 0.238(8) Uiso 1 1 d . . . . .
C49 C 0.5718(12) 0.5979(7) 0.9406(10) 0.171(6) Uani 1 1 d . . . . .

loop_
_atom_site_aniso_label
_atom_site_aniso_U_11
_atom_site_aniso_U_22
_atom_site_aniso_U_33
_atom_site_aniso_U_23
_atom_site_aniso_U_13
_atom_site_aniso_U_12
Fe2 0.0527(7) 0.0314(5) 0.0333(6) -0.0184(5) -0.0248(5) 0.0036(5)
Fe1 0.0528(5) 0.0329(4) 0.0350(5) -0.0183(3) -0.0235(4) 0.0023(4)
N51 0.047(3) 0.033(2) 0.032(3) -0.0175(19) -0.020(2) 0.004(2)
N52 0.057(3) 0.033(2) 0.035(3) -0.020(2) -0.021(2) 0.004(2)
N53 0.054(3) 0.035(2) 0.041(3) -0.021(2) -0.026(2) 0.007(2)
C51 0.054(3) 0.036(3) 0.033(3) -0.013(2) -0.017(3) -0.002(3)
C52 0.058(4) 0.032(3) 0.042(3) -0.018(2) -0.024(3) 0.005(3)
C54 0.052(3) 0.040(3) 0.031(3) -0.020(2) -0.020(3) 0.005(3)
C55 0.044(3) 0.036(3) 0.032(3) -0.019(2) -0.016(3) 0.001(3)
C56 0.065(4) 0.046(3) 0.042(4) -0.026(3) -0.019(3) 0.001(3)
C57 0.093(5) 0.070(4) 0.053(4) -0.043(3) -0.015(4) 0.008(4)
N11 0.061(3) 0.046(3) 0.041(3) -0.027(2) -0.029(2) 0.001(2)
N12 0.060(3) 0.037(2) 0.040(3) -0.023(2) -0.024(2) 0.003(2)
N13 0.064(3) 0.035(2) 0.036(3) -0.019(2) -0.025(2) -0.001(2)
C11 0.065(4) 0.047(3) 0.067(4) -0.033(3) -0.035(3) -0.004(3)
C12 0.071(4) 0.042(3) 0.056(4) -0.027(3) -0.032(3) -0.008(3)
C14 0.069(4) 0.036(3) 0.043(3) -0.021(3) -0.031(3) 0.004(3)
C15 0.071(4) 0.041(3) 0.054(4) -0.028(3) -0.044(3) 0.007(3)
C16 0.113(6) 0.057(4) 0.068(5) -0.028(3) -0.063(4) 0.009(4)
C17 0.128(6) 0.055(4) 0.088(5) -0.028(4) -0.080(5) 0.009(4)
N23 0.059(3) 0.041(2) 0.041(3) -0.021(2) -0.019(3) -0.001(3)
C23 0.069(4) 0.046(3) 0.049(4) -0.023(3) -0.013(4) 0.007(4)
C231 0.111(6) 0.071(5) 0.065(5) -0.011(4) 0.013(5) -0.005(5)
N24 0.062(3) 0.051(3) 0.044(3) -0.027(2) -0.023(3) 0.000(3)
C24 0.073(5) 0.061(4) 0.048(4) -0.027(3) -0.028(4) 0.006(4)
C241 0.089(6) 0.131(7) 0.063(5) -0.018(5) 0.004(5) -0.038(6)
N25 0.060(3) 0.043(3) 0.042(3) -0.022(2) -0.020(3) -0.004(3)
C25 0.068(4) 0.048(3) 0.049(4) -0.026(3) -0.023(4) -0.008(3)
C251 0.088(6) 0.107(6) 0.065(5) -0.036(4) 0.001(4) -0.036(5)
N31 0.058(3) 0.042(2) 0.042(3) -0.021(2) -0.027(2) -0.002(2)
N32 0.062(3) 0.033(2) 0.039(3) -0.017(2) -0.025(2) 0.001(2)
N33 0.058(3) 0.037(2) 0.036(3) -0.018(2) -0.023(2) 0.001(2)
C31 0.060(4) 0.042(3) 0.065(4) -0.027(3) -0.031(3) -0.005(3)
C32 0.067(4) 0.044(3) 0.055(4) -0.027(3) -0.039(3) -0.004(3)
C34 0.069(4) 0.035(3) 0.048(4) -0.020(3) -0.030(3) -0.002(3)
C35 0.075(4) 0.038(3) 0.048(4) -0.022(3) -0.038(3) 0.004(3)
C36 0.143(7) 0.050(4) 0.072(5) -0.018(3) -0.079(5) 0.006(4)
C37 0.113(6) 0.052(4) 0.064(4) -0.015(3) -0.053(4) 0.003(4)
N41 0.059(3) 0.031(2) 0.048(3) -0.021(2) -0.031(2) 0.008(2)
N42 0.065(3) 0.036(2) 0.043(3) -0.020(2) -0.032(2) 0.005(2)
N43 0.056(3) 0.035(2) 0.039(3) -0.017(2) -0.031(2) 0.007(2)
C41 0.068(4) 0.036(3) 0.043(3) -0.014(2) -0.028(3) -0.003(3)
C42 0.068(4) 0.038(3) 0.050(4) -0.019(3) -0.033(3) 0.009(3)
C44 0.053(3) 0.044(3) 0.037(3) -0.022(3) -0.022(3) 0.003(3)
C45 0.048(3) 0.044(3) 0.042(4) -0.025(3) -0.023(3) 0.005(3)
C46 0.066(4) 0.049(3) 0.066(4) -0.035(3) -0.023(3) 0.005(3)
C47 0.094(5) 0.071(4) 0.078(5) -0.050(4) -0.018(4) 0.010(4)
N1 0.048(3) 0.040(2) 0.045(3) -0.026(2) -0.024(2) 0.005(2)
N2 0.053(3) 0.041(2) 0.044(3) -0.024(2) -0.024(2) 0.005(2)
N3 0.054(3) 0.035(2) 0.044(3) -0.024(2) -0.026(2) -0.001(2)
C1 0.056(4) 0.045(3) 0.056(4) -0.032(3) -0.029(3) 0.001(3)
C2 0.054(3) 0.043(3) 0.047(3) -0.029(3) -0.019(3) -0.005(3)
C4 0.053(3) 0.037(3) 0.036(3) -0.020(3) -0.022(3) -0.001(3)
C5 0.053(3) 0.038(3) 0.038(3) -0.024(3) -0.022(3) 0.002(3)
C6 0.091(5) 0.052(3) 0.053(4) -0.024(3) -0.041(4) -0.002(4)
C7 0.126(7) 0.065(4) 0.111(6) -0.039(4) -0.089(6) 0.025(5)
N61 0.052(3) 0.032(2) 0.040(3) -0.017(2) -0.025(2) 0.003(2)
N62 0.059(3) 0.032(2) 0.037(3) -0.020(2) -0.025(2) 0.007(2)
N63 0.059(3) 0.033(2) 0.040(3) -0.018(2) -0.027(2) 0.006(2)
C61 0.053(3) 0.037(3) 0.043(3) -0.016(2) -0.024(3) 0.001(3)
C62 0.060(4) 0.033(3) 0.039(3) -0.015(2) -0.023(3) 0.000(3)
C64 0.052(3) 0.036(3) 0.036(3) -0.019(2) -0.021(3) 0.002(3)
C65 0.044(3) 0.043(3) 0.037(4) -0.022(3) -0.019(3) 0.001(3)
C66 0.060(4) 0.047(3) 0.046(4) -0.028(3) -0.018(3) 0.005(3)
C67 0.088(5) 0.063(4) 0.058(4) -0.038(3) -0.015(4) 0.007(4)
S1 0.0524(10) 0.0618(9) 0.0503(10) -0.0249(8) -0.0116(8) -0.0048(8)
C1S 0.072(5) 0.073(5) 0.072(5) -0.040(4) -0.016(4) 0.009(4)
O11 0.087(3) 0.093(3) 0.053(3) -0.022(2) -0.030(3) 0.003(3)
O12 0.073(3) 0.070(3) 0.069(3) -0.025(2) -0.004(3) -0.023(3)
O13 0.058(3) 0.075(3) 0.073(3) -0.035(2) -0.016(2) 0.006(2)
F11 0.100(4) 0.138(4) 0.138(4) -0.098(4) -0.012(3) 0.021(3)
F12 0.127(4) 0.076(3) 0.146(4) -0.060(3) -0.018(3) -0.027(3)
F13 0.170(5) 0.120(4) 0.082(3) -0.059(3) -0.060(3) 0.007(3)
S2 0.059(3) 0.067(3) 0.066(6) -0.044(4) 0.011(3) -0.017(3)
C2S 0.097(7) 0.064(7) 0.056(12) -0.013(8) -0.028(8) 0.019(7)
O21 0.128(9) 0.097(7) 0.064(7) 0.011(6) 0.005(6) -0.009(7)
O22 0.200(15) 0.212(16) 0.215(19) -0.091(15) -0.154(14) -0.030(12)
O23 0.065(7) 0.100(8) 0.098(9) -0.044(7) -0.029(6) 0.002(6)
F21 0.165(11) 0.119(10) 0.100(8) -0.023(7) 0.020(7) 0.099(10)
F22 0.169(13) 0.066(6) 0.087(8) 0.001(6) 0.019(9) 0.003(7)
F23 0.290(17) 0.134(10) 0.206(16) -0.117(12) -0.125(14) -0.004(10)
S6 0.109(14) 0.128(14) 0.053(12) -0.010(9) -0.013(10) -0.065(11)
C6S 0.097(7) 0.064(7) 0.056(12) -0.013(8) -0.028(8) 0.019(7)
S5 0.113(9) 0.044(6) 0.026(7) -0.028(5) 0.005(5) 0.015(5)
C5S 0.097(7) 0.064(7) 0.056(12) -0.013(8) -0.028(8) 0.019(7)
F51 0.093(14) 0.049(9) 0.12(2) -0.031(11) -0.017(12) -0.005(9)
F52 0.093(14) 0.049(9) 0.12(2) -0.031(11) -0.017(12) -0.005(9)
F53 0.17(3) 0.10(2) 0.072(15) -0.015(13) -0.061(16) 0.014(19)
S3 0.049(3) 0.053(3) 0.069(5) -0.017(3) -0.015(3) -0.025(3)
S4 0.061(3) 0.067(3) 0.048(3) -0.028(2) -0.013(2) 0.001(3)
S7 0.142(10) 0.109(8) 0.043(7) -0.033(6) -0.045(7) 0.032(8)
O72 0.052(16) 0.18(3) 0.21(4) -0.17(3) -0.09(2) 0.076(18)
N99 0.098(6) 0.152(7) 0.108(6) -0.079(6) -0.043(5) -0.006(5)
C98 0.137(8) 0.080(5) 0.081(6) -0.024(5) -0.047(5) -0.024(5)
C99 0.090(6) 0.103(7) 0.059(5) -0.032(5) -0.029(4) -0.026(5)
N89 0.086(5) 0.152(7) 0.120(6) -0.092(6) -0.046(4) 0.003(5)
C88 0.088(5) 0.091(5) 0.076(5) -0.040(4) -0.022(4) -0.024(4)
C89 0.071(5) 0.099(6) 0.062(5) -0.041(4) -0.029(4) -0.018(4)
N79 0.228(13) 0.193(11) 0.160(10) -0.041(8) -0.120(10) -0.020(9)
C78 0.092(6) 0.094(6) 0.095(6) -0.039(5) -0.036(5) 0.014(5)
C79 0.131(8) 0.107(7) 0.092(7) -0.033(6) -0.051(6) 0.010(6)
N69 0.157(10) 0.266(15) 0.145(10) -0.002(10) -0.076(8) -0.019(9)
C68 0.125(8) 0.100(7) 0.186(11) -0.073(7) -0.089(8) 0.034(6)
C69 0.102(8) 0.142(9) 0.136(11) 0.002(8) -0.050(8) -0.003(7)
N59 0.080(4) 0.114(5) 0.089(5) -0.061(4) -0.036(4) 0.005(4)
C58 0.117(6) 0.072(5) 0.070(5) -0.031(4) -0.026(5) -0.008(5)
C59 0.070(5) 0.082(5) 0.046(4) -0.023(4) -0.024(3) -0.015(4)
C48 0.099(7) 0.125(7) 0.129(8) -0.078(7) -0.055(6) 0.025(6)
C49 0.137(11) 0.104(8) 0.218(17) -0.051(10) 0.023(11) -0.026(8)

loop_
_atom_type_symbol
_atom_type_description
_atom_type_scat_dispersion_real
_atom_type_scat_dispersion_imag
_atom_type_scat_source
C C 0.0033 0.0016 'International Tables Vol C Tables 4.2.6.8 and 6.1.1.4'
H H 0.0000 0.0000 'International Tables Vol C Tables 4.2.6.8 and 6.1.1.4'
N N 0.0061 0.0033 'International Tables Vol C Tables 4.2.6.8 and 6.1.1.4'
F F 0.0171 0.0103 'International Tables Vol C Tables 4.2.6.8 and 6.1.1.4'
S S 0.1246 0.1234 'International Tables Vol C Tables 4.2.6.8 and 6.1.1.4'
Fe Fe 0.3463 0.8444 'International Tables Vol C Tables 4.2.6.8 and 6.1.1.4'
O O 0.0106 0.0060 'International Tables Vol C Tables 4.2.6.8 and 6.1.1.4'

loop_
_geom_angle_atom_site_label_1
_geom_angle_atom_site_label_2
_geom_angle_atom_site_label_3
_geom_angle
_geom_angle_site_symmetry_1
_geom_angle_site_symmetry_3
N13 Fe2 N13 180.0 2_565 .
N13 Fe2 N53 91.25(15) 2_565 2_565
N13 Fe2 N53 88.75(15) . 2_565
N13 Fe2 N53 88.75(15) 2_565 .
N13 Fe2 N53 91.25(15) . .
N53 Fe2 N53 180.0 2_565 .
N13 Fe2 N23 89.15(16) 2_565 2_565
N13 Fe2 N23 90.85(16) . 2_565
N53 Fe2 N23 89.84(16) 2_565 2_565
N53 Fe2 N23 90.16(16) . 2_565
N13 Fe2 N23 90.85(16) 2_565 .
N13 Fe2 N23 89.16(16) . .
N53 Fe2 N23 90.16(16) 2_565 .
N53 Fe2 N23 89.84(16) . .
N23 Fe2 N23 180.0(2) 2_565 .
N33 Fe1 N24 91.35(17) . .
N33 Fe1 N43 88.55(15) . .
N24 Fe1 N43 90.95(17) . .
N33 Fe1 N3 176.85(16) . .
N24 Fe1 N3 91.63(17) . .
N43 Fe1 N3 90.37(15) . .
N33 Fe1 N63 91.88(15) . 1_565
N24 Fe1 N63 88.94(17) . 1_565
N43 Fe1 N63 179.56(16) . 1_565
N3 Fe1 N63 89.20(15) . 1_565
N33 Fe1 N25 90.04(17) . .
N24 Fe1 N25 177.49(16) . .
N43 Fe1 N25 91.18(16) . .
N3 Fe1 N25 87.02(16) . .
N63 Fe1 N25 88.93(16) 1_565 .
N52 N51 C55 111.9(4) . .
N52 N51 C51 118.9(4) . .
C55 N51 C51 129.2(4) . .
N53 N52 N51 106.2(4) . .
N52 N53 C54 109.1(4) . .
N52 N53 Fe2 121.8(3) . .
C54 N53 Fe2 128.1(3) . .
N51 C51 C52 113.9(4) . .
N51 C51 H51A 108.8 . .
C52 C51 H51A 108.8 . .
N51 C51 H51B 108.8 . .
C52 C51 H51B 108.8 . .
H51A C51 H51B 107.7 . .
C51 C52 C62 113.3(4) . .
C51 C52 H52A 108.9 . .
C62 C52 H52A 108.9 . .
C51 C52 H52B 108.9 . .
C62 C52 H52B 108.9 . .
H52A C52 H52B 107.7 . .
N53 C54 C55 108.8(4) . .
N53 C54 H54 125.6 . .
C55 C54 H54 125.6 . .
N51 C55 C54 104.0(4) . .
N51 C55 C56 123.7(4) . .
C54 C55 C56 132.2(5) . .
C55 C56 C57 112.5(4) . .
C55 C56 H56A 109.1 . .
C57 C56 H56A 109.1 . .
C55 C56 H56B 109.1 . .
C57 C56 H56B 109.1 . .
H56A C56 H56B 107.8 . .
C56 C57 H57A 109.5 . .
C56 C57 H57B 109.5 . .
H57A C57 H57B 109.5 . .
C56 C57 H57C 109.5 . .
H57A C57 H57C 109.5 . .
H57B C57 H57C 109.5 . .
N12 N11 C15 111.8(4) . .
N12 N11 C11 119.4(4) . .
C15 N11 C11 128.8(4) . .
N13 N12 N11 106.1(4) . .
N12 N13 C14 108.7(4) . .
N12 N13 Fe2 122.1(3) . .
C14 N13 Fe2 129.2(3) . .
N11 C11 C12 112.9(5) . .
N11 C11 H11A 109.0 . .
C12 C11 H11A 109.0 . .
N11 C11 H11B 109.0 . .
C12 C11 H11B 109.0 . .
H11A C11 H11B 107.8 . .
C32 C12 C11 113.4(5) . .
C32 C12 H12A 108.9 . .
C11 C12 H12A 108.9 . .
C32 C12 H12B 108.9 . .
C11 C12 H12B 108.9 . .
H12A C12 H12B 107.7 . .
N13 C14 C15 109.7(5) . .
N13 C14 H14 125.2 . .
C15 C14 H14 125.2 . .
N11 C15 C14 103.7(4) . .
N11 C15 C16 123.4(5) . .
C14 C15 C16 132.9(5) . .
C15 C16 C17 112.2(5) . .
C15 C16 H16A 109.2 . .
C17 C16 H16A 109.2 . .
C15 C16 H16B 109.2 . .
C17 C16 H16B 109.2 . .
H16A C16 H16B 107.9 . .
C16 C17 H17A 109.5 . .
C16 C17 H17B 109.5 . .
H17A C17 H17B 109.5 . .
C16 C17 H17C 109.5 . .
H17A C17 H17C 109.5 . .
H17B C17 H17C 109.5 . .
C23 N23 Fe2 171.6(4) . .
N23 C23 C231 178.8(7) . .
C23 C231 H23A 109.5 . .
C23 C231 H23B 109.5 . .
H23A C231 H23B 109.5 . .
C23 C231 H23C 109.5 . .
H23A C231 H23C 109.5 . .
H23B C231 H23C 109.5 . .
C24 N24 Fe1 172.0(5) . .
N24 C24 C241 179.1(7) . .
C24 C241 H24A 109.5 . .
C24 C241 H24B 109.5 . .
H24A C241 H24B 109.5 . .
C24 C241 H24C 109.5 . .
H24A C241 H24C 109.5 . .
H24B C241 H24C 109.5 . .
C25 N25 Fe1 176.4(5) . .
N25 C25 C251 179.6(7) . .
C25 C251 H25A 109.5 . .
C25 C251 H25B 109.5 . .
H25A C251 H25B 109.5 . .
C25 C251 H25C 109.5 . .
H25A C251 H25C 109.5 . .
H25B C251 H25C 109.5 . .
N32 N31 C35 112.0(4) . .
N32 N31 C31 119.1(4) . .
C35 N31 C31 128.9(4) . .
N33 N32 N31 105.7(4) . .
N32 N33 C34 109.4(4) . .
N32 N33 Fe1 120.0(3) . .
C34 N33 Fe1 130.5(3) . .
N31 C31 C32 113.5(5) . .
N31 C31 H31A 108.9 . .
C32 C31 H31A 108.9 . .
N31 C31 H31B 108.9 . .
C32 C31 H31B 108.9 . .
H31A C31 H31B 107.7 . .
C12 C32 C31 113.2(5) . .
C12 C32 H32A 108.9 . .
C31 C32 H32A 108.9 . .
C12 C32 H32B 108.9 . .
C31 C32 H32B 108.9 . .
H32A C32 H32B 107.8 . .
N33 C34 C35 109.3(5) . .
N33 C34 H34 125.4 . .
C35 C34 H34 125.4 . .
N31 C35 C34 103.6(4) . .
N31 C35 C36 122.9(5) . .
C34 C35 C36 133.5(5) . .
C37 C36 C35 113.8(5) . .
C37 C36 H36A 108.8 . .
C35 C36 H36A 108.8 . .
C37 C36 H36B 108.8 . .
C35 C36 H36B 108.8 . .
H36A C36 H36B 107.7 . .
C36 C37 H37A 109.5 . .
C36 C37 H37B 109.5 . .
H37A C37 H37B 109.5 . .
C36 C37 H37C 109.5 . .
H37A C37 H37C 109.5 . .
H37B C37 H37C 109.5 . .
N42 N41 C45 112.4(4) . .
N42 N41 C41 117.6(4) . .
C45 N41 C41 130.0(4) . .
N43 N42 N41 105.6(4) . .
N42 N43 C44 109.4(4) . .
N42 N43 Fe1 119.0(3) . .
C44 N43 Fe1 131.4(3) . .
N41 C41 C42 112.6(5) . .
N41 C41 H41A 109.1 . .
C42 C41 H41A 109.1 . .
N41 C41 H41B 109.1 . .
C42 C41 H41B 109.1 . .
H41A C41 H41B 107.8 . .
C41 C42 C42 112.8(5) . 2_666
C41 C42 H42A 109.0 . .
C42 C42 H42A 109.0 2_666 .
C41 C42 H42B 109.0 . .
C42 C42 H42B 109.0 2_666 .
H42A C42 H42B 107.8 . .
N43 C44 C45 108.7(5) . .
N43 C44 H44 125.6 . .
C45 C44 H44 125.6 . .
N41 C45 C44 103.8(4) . .
N41 C45 C46 123.4(5) . .
C44 C45 C46 132.6(5) . .
C45 C46 C47 113.2(5) . .
C45 C46 H46A 108.9 . .
C47 C46 H46A 108.9 . .
C45 C46 H46B 108.9 . .
C47 C46 H46B 108.9 . .
H46A C46 H46B 107.8 . .
C46 C47 H47A 109.5 . .
C46 C47 H47B 109.5 . .
H47A C47 H47B 109.5 . .
C46 C47 H47C 109.5 . .
H47A C47 H47C 109.5 . .
H47B C47 H47C 109.5 . .
N2 N1 C5 111.8(4) . .
N2 N1 C1 117.7(4) . .
C5 N1 C1 129.8(4) . .
N3 N2 N1 105.5(4) . .
N2 N3 C4 109.5(4) . .
N2 N3 Fe1 120.5(3) . .
C4 N3 Fe1 129.6(3) . .
N1 C1 C2 110.6(4) . .
N1 C1 H1A 109.5 . .
C2 C1 H1A 109.5 . .
N1 C1 H1B 109.5 . .
C2 C1 H1B 109.5 . .
H1A C1 H1B 108.1 . .
C1 C2 C2 111.9(6) . 2_676
C1 C2 H2A 109.2 . .
C2 C2 H2A 109.2 2_676 .
C1 C2 H2B 109.2 . .
C2 C2 H2B 109.2 2_676 .
H2A C2 H2B 107.9 . .
N3 C4 C5 109.7(4) . .
N3 C4 H4 125.1 . .
C5 C4 H4 125.1 . .
N1 C5 C4 103.5(4) . .
N1 C5 C6 124.8(5) . .
C4 C5 C6 131.6(5) . .
C5 C6 C7 114.6(6) . .
C5 C6 H6A 108.6 . .
C7 C6 H6A 108.6 . .
C5 C6 H6B 108.6 . .
C7 C6 H6B 108.6 . .
H6A C6 H6B 107.6 . .
C6 C7 H7A 109.5 . .
C6 C7 H7B 109.5 . .
H7A C7 H7B 109.5 . .
C6 C7 H7C 109.5 . .
H7A C7 H7C 109.5 . .
H7B C7 H7C 109.5 . .
N62 N61 C65 111.9(4) . .
N62 N61 C61 119.4(4) . .
C65 N61 C61 128.7(4) . .
N63 N62 N61 106.0(4) . .
N62 N63 C64 109.6(4) . .
N62 N63 Fe1 121.5(3) . 1_545
C64 N63 Fe1 128.3(3) . 1_545
N61 C61 C62 112.4(4) . .
N61 C61 H61A 109.1 . .
C62 C61 H61A 109.1 . .
N61 C61 H61B 109.1 . .
C62 C61 H61B 109.1 . .
H61A C61 H61B 107.9 . .
C61 C62 C52 112.9(4) . .
C61 C62 H62A 109.0 . .
C52 C62 H62A 109.0 . .
C61 C62 H62B 109.0 . .
C52 C62 H62B 109.0 . .
H62A C62 H62B 107.8 . .
N63 C64 C65 108.6(5) . .
N63 C64 H64 125.7 . .
C65 C64 H64 125.7 . .
N61 C65 C64 103.9(4) . .
N61 C65 C66 123.5(4) . .
C64 C65 C66 132.6(5) . .
C67 C66 C65 112.9(4) . .
C67 C66 H66A 109.0 . .
C65 C66 H66A 109.0 . .
C67 C66 H66B 109.0 . .
C65 C66 H66B 109.0 . .
H66A C66 H66B 107.8 . .
C66 C67 H67A 109.5 . .
C66 C67 H67B 109.5 . .
H67A C67 H67B 109.5 . .
C66 C67 H67C 109.5 . .
H67A C67 H67C 109.5 . .
H67B C67 H67C 109.5 . .
O13 S1 O12 115.1(3) . .
O13 S1 O11 114.8(3) . .
O12 S1 O11 115.0(3) . .
O13 S1 C1S 102.6(3) . .
O12 S1 C1S 104.3(3) . .
O11 S1 C1S 102.6(3) . .
F12 C1S F13 107.8(6) . .
F12 C1S F11 105.6(5) . .
F13 C1S F11 107.1(5) . .
F12 C1S S1 112.4(4) . .
F13 C1S S1 112.4(4) . .
F11 C1S S1 111.2(5) . .
O22 S2 O23 119.8(9) . .
O22 S2 O21 114.2(7) . .
O23 S2 O21 111.8(7) . .
O22 S2 C2S 103.9(7) . .
O23 S2 C2S 102.3(5) . .
O21 S2 C2S 101.9(6) . .
F22 C2S F21 107.9(8) . .
F22 C2S F23 111.2(10) . .
F21 C2S F23 106.2(9) . .
F22 C2S S2 112.3(7) . .
F21 C2S S2 112.4(8) . .
F23 C2S S2 106.7(6) . .
O62 S6 O63 117.3(11) . .
O62 S6 O61 116.5(11) . .
O63 S6 O61 112.6(11) . .
O62 S6 C6S 103.2(9) . .
O63 S6 C6S 102.7(9) . .
O61 S6 C6S 101.5(9) . .
F62 C6S F61 105.1(12) . .
F62 C6S F63 112.2(13) . .
F61 C6S F63 105.6(12) . .
F62 C6S S6 112.4(11) . .
F61 C6S S6 111.1(11) . .
F63 C6S S6 110.1(11) . .
O52 S5 O53 117.6(11) . .
O52 S5 O51 116.5(11) . .
O53 S5 O51 113.0(11) . .
O52 S5 C5S 104.7(10) . .
O53 S5 C5S 102.2(9) . .
O51 S5 C5S 99.4(9) . .
F52 C5S F51 106.4(12) . .
F52 C5S F53 111.6(13) . .
F51 C5S F53 106.7(12) . .
F52 C5S S5 113.4(11) . .
F51 C5S S5 110.7(11) . .
F53 C5S S5 108.0(10) . .
O33 S3 O32 115.2(8) . .
O33 S3 O31 112.1(8) . .
O32 S3 O31 117.0(9) . .
O33 S3 C3S 105.6(6) . .
O32 S3 C3S 103.4(8) . .
O31 S3 C3S 101.2(8) . .
F32 C3S F31 104.3(10) . .
F32 C3S F33 107.5(10) . .
F31 C3S F33 105.4(10) . .
F32 C3S S3 118.7(8) . .
F31 C3S S3 111.5(9) . .
F33 C3S S3 108.7(8) . .
O43 S4 O42 116.0(8) . .
O43 S4 O41 114.8(8) . .
O42 S4 O41 113.2(8) . .
O43 S4 C4S 105.4(6) . .
O42 S4 C4S 103.8(7) . .
O41 S4 C4S 101.3(6) . .
F42 C4S F43 114.4(10) . .
F42 C4S F41 99.5(9) . .
F43 C4S F41 105.4(9) . .
F42 C4S S4 112.9(8) . .
F43 C4S S4 112.5(7) . .
F41 C4S S4 111.0(8) . .
O72 S7 O73 113.6(11) . .
O72 S7 O71 116.0(10) . .
O73 S7 O71 114.2(11) . .
O72 S7 C7S 103.8(9) . .
O73 S7 C7S 101.2(9) . .
O71 S7 C7S 105.9(8) . .
F72 C7S F73 110.9(12) . .
F72 C7S F71 104.1(12) . .
F73 C7S F71 103.2(11) . .
F72 C7S S7 116.5(10) . .
F73 C7S S7 110.6(10) . .
F71 C7S S7 110.5(10) . .
C99 C98 H98A 109.5 . .
C99 C98 H98B 109.5 . .
H98A C98 H98B 109.5 . .
C99 C98 H98C 109.5 . .
H98A C98 H98C 109.5 . .
H98B C98 H98C 109.5 . .
N99 C99 C98 179.1(10) . .
C89 C88 H88A 109.5 . .
C89 C88 H88B 109.5 . .
H88A C88 H88B 109.5 . .
C89 C88 H88C 109.5 . .
H88A C88 H88C 109.5 . .
H88B C88 H88C 109.5 . .
N89 C89 C88 178.5(8) . .
C79 C78 H78A 109.5 . .
C79 C78 H78B 109.5 . .
H78A C78 H78B 109.5 . .
C79 C78 H78C 109.5 . .
H78A C78 H78C 109.5 . .
H78B C78 H78C 109.5 . .
N79 C79 C78 176.9(13) . .
C69 C68 H68A 109.5 . .
C69 C68 H68B 109.5 . .
H68A C68 H68B 109.5 . .
C69 C68 H68C 109.5 . .
H68A C68 H68C 109.5 . .
H68B C68 H68C 109.5 . .
N69 C69 C68 175.1(17) . .
C59 C58 H58A 109.5 . .
C59 C58 H58B 109.5 . .
H58A C58 H58B 109.5 . .
C59 C58 H58C 109.5 . .
H58A C58 H58C 109.5 . .
H58B C58 H58C 109.5 . .
N59 C59 C58 179.6(8) . .
C49 C48 H48A 109.5 . .
C49 C48 H48B 109.5 . .
H48A C48 H48B 109.5 . .
C49 C48 H48C 109.5 . .
H48A C48 H48C 109.5 . .
H48B C48 H48C 109.5 . .
N49 C49 C48 165.1(15) . .

loop_
_geom_bond_atom_site_label_1
_geom_bond_atom_site_label_2
_geom_bond_distance
_geom_bond_site_symmetry_2
Fe2 N13 2.169(4) 2_565
Fe2 N13 2.169(4) .
Fe2 N53 2.171(4) 2_565
Fe2 N53 2.171(4) .
Fe2 N23 2.190(5) 2_565
Fe2 N23 2.190(5) .
Fe1 N33 2.165(4) .
Fe1 N24 2.173(6) .
Fe1 N43 2.174(4) .
Fe1 N3 2.176(4) .
Fe1 N63 2.192(4) 1_565
Fe1 N25 2.201(6) .
N51 N52 1.334(5) .
N51 C55 1.344(6) .
N51 C51 1.471(6) .
N52 N53 1.320(5) .
N53 C54 1.349(6) .
C51 C52 1.511(7) .
C51 H51A 0.9800 .
C51 H51B 0.9800 .
C52 C62 1.522(7) .
C52 H52A 0.9800 .
C52 H52B 0.9800 .
C54 C55 1.363(7) .
C54 H54 0.9400 .
C55 C56 1.493(7) .
C56 C57 1.497(8) .
C56 H56A 0.9800 .
C56 H56B 0.9800 .
C57 H57A 0.9700 .
C57 H57B 0.9700 .
C57 H57C 0.9700 .
N11 N12 1.342(6) .
N11 C15 1.349(7) .
N11 C11 1.466(7) .
N12 N13 1.322(6) .
N13 C14 1.348(6) .
C11 C12 1.524(8) .
C11 H11A 0.9800 .
C11 H11B 0.9800 .
C12 C32 1.510(8) .
C12 H12A 0.9800 .
C12 H12B 0.9800 .
C14 C15 1.356(7) .
C14 H14 0.9400 .
C15 C16 1.489(7) .
C16 C17 1.493(8) .
C16 H16A 0.9800 .
C16 H16B 0.9800 .
C17 H17A 0.9700 .
C17 H17B 0.9700 .
C17 H17C 0.9700 .
N23 C23 1.130(7) .
C23 C231 1.461(10) .
C231 H23A 0.9700 .
C231 H23B 0.9700 .
C231 H23C 0.9700 .
N24 C24 1.122(7) .
C24 C241 1.472(10) .
C241 H24A 0.9700 .
C241 H24B 0.9700 .
C241 H24C 0.9700 .
N25 C25 1.119(7) .
C25 C251 1.466(10) .
C251 H25A 0.9700 .
C251 H25B 0.9700 .
C251 H25C 0.9700 .
N31 N32 1.341(6) .
N31 C35 1.349(6) .
N31 C31 1.465(7) .
N32 N33 1.320(6) .
N33 C34 1.340(6) .
C31 C32 1.519(8) .
C31 H31A 0.9800 .
C31 H31B 0.9800 .
C32 H32A 0.9800 .
C32 H32B 0.9800 .
C34 C35 1.361(7) .
C34 H34 0.9400 .
C35 C36 1.488(7) .
C36 C37 1.481(8) .
C36 H36A 0.9800 .
C36 H36B 0.9800 .
C37 H37A 0.9700 .
C37 H37B 0.9700 .
C37 H37C 0.9700 .
N41 N42 1.340(5) .
N41 C45 1.344(7) .
N41 C41 1.470(6) .
N42 N43 1.316(6) .
N43 C44 1.357(7) .
C41 C42 1.527(7) .
C41 H41A 0.9800 .
C41 H41B 0.9800 .
C42 C42 1.527(11) 2_666
C42 H42A 0.9800 .
C42 H42B 0.9800 .
C44 C45 1.358(7) .
C44 H44 0.9400 .
C45 C46 1.488(7) .
C46 C47 1.493(8) .
C46 H46A 0.9800 .
C46 H46B 0.9800 .
C47 H47A 0.9700 .
C47 H47B 0.9700 .
C47 H47C 0.9700 .
N1 N2 1.350(6) .
N1 C5 1.352(6) .
N1 C1 1.471(6) .
N2 N3 1.325(6) .
N3 C4 1.337(6) .
C1 C2 1.500(7) .
C1 H1A 0.9800 .
C1 H1B 0.9800 .
C2 C2 1.524(10) 2_676
C2 H2A 0.9800 .
C2 H2B 0.9800 .
C4 C5 1.361(7) .
C4 H4 0.9400 .
C5 C6 1.476(7) .
C6 C7 1.497(9) .
C6 H6A 0.9800 .
C6 H6B 0.9800 .
C7 H7A 0.9700 .
C7 H7B 0.9700 .
C7 H7C 0.9700 .
N61 N62 1.334(5) .
N61 C65 1.347(6) .
N61 C61 1.475(6) .
N62 N63 1.314(5) .
N63 C64 1.344(6) .
C61 C62 1.517(7) .
C61 H61A 0.9800 .
C61 H61B 0.9800 .
C62 H62A 0.9800 .
C62 H62B 0.9800 .
C64 C65 1.364(7) .
C64 H64 0.9400 .
C65 C66 1.495(7) .
C66 C67 1.489(8) .
C66 H66A 0.9800 .
C66 H66B 0.9800 .
C67 H67A 0.9700 .
C67 H67B 0.9700 .
C67 H67C 0.9700 .
S1 O13 1.423(4) .
S1 O12 1.430(4) .
S1 O11 1.446(4) .
S1 C1S 1.795(6) .
C1S F12 1.301(6) .
C1S F13 1.328(7) .
C1S F11 1.328(6) .
S2 O22 1.413(8) .
S2 O23 1.421(7) .
S2 O21 1.461(8) .
S2 C2S 1.792(8) .
C2S F22 1.288(8) .
C2S F21 1.325(8) .
C2S F23 1.333(9) .
S6 O62 1.417(9) .
S6 O63 1.423(8) .
S6 O61 1.449(9) .
S6 C6S 1.794(9) .
C6S F62 1.287(10) .
C6S F61 1.326(10) .
C6S F63 1.329(10) .
S5 O52 1.416(9) .
S5 O53 1.423(8) .
S5 O51 1.454(9) .
S5 C5S 1.796(9) .
C5S F52 1.283(9) .
C5S F51 1.325(9) .
C5S F53 1.330(10) .
S3 O33 1.423(7) .
S3 O32 1.427(8) .
S3 O31 1.451(9) .
S3 C3S 1.789(8) .
C3S F32 1.284(9) .
C3S F31 1.321(9) .
C3S F33 1.337(9) .
S4 O43 1.412(7) .
S4 O42 1.431(8) .
S4 O41 1.464(8) .
S4 C4S 1.787(8) .
C4S F42 1.281(9) .
C4S F43 1.330(9) .
C4S F41 1.333(9) .
S7 O72 1.429(8) .
S7 O73 1.433(8) .
S7 O71 1.441(8) .
S7 C7S 1.786(9) .
C7S F72 1.283(9) .
C7S F73 1.327(10) .
C7S F71 1.339(10) .
N99 C99 1.116(10) .
C98 C99 1.424(12) .
C98 H98A 0.9700 .
C98 H98B 0.9700 .
C98 H98C 0.9700 .
N89 C89 1.138(9) .
C88 C89 1.433(11) .
C88 H88A 0.9700 .
C88 H88B 0.9700 .
C88 H88C 0.9700 .
N79 C79 1.129(12) .
C78 C79 1.387(12) .
C78 H78A 0.9700 .
C78 H78B 0.9700 .
C78 H78C 0.9700 .
N69 C69 1.164(17) .
C68 C69 1.411(15) .
C68 H68A 0.9700 .
C68 H68B 0.9700 .
C68 H68C 0.9700 .
N59 C59 1.126(9) .
C58 C59 1.442(11) .
C58 H58A 0.9700 .
C58 H58B 0.9700 .
C58 H58C 0.9700 .
C48 C49 1.52(2) .
C48 H48A 0.9700 .
C48 H48B 0.9700 .
C48 H48C 0.9700 .
N49 C49 1.24(2) .

loop_
_geom_torsion_atom_site_label_1
_geom_torsion_atom_site_label_2
_geom_torsion_atom_site_label_3
_geom_torsion_atom_site_label_4
_geom_torsion
_geom_torsion_site_symmetry_1
_geom_torsion_site_symmetry_4
C55 N51 N52 N53 -0.4(5) . .
C51 N51 N52 N53 -179.4(4) . .
N51 N52 N53 C54 0.5(5) . .
N51 N52 N53 Fe2 169.6(3) . .
N52 N51 C51 C52 -99.9(5) . .
C55 N51 C51 C52 81.3(6) . .
N51 C51 C52 C62 63.7(6) . .
N52 N53 C54 C55 -0.5(6) . .
Fe2 N53 C54 C55 -168.6(3) . .
N52 N51 C55 C54 0.2(5) . .
C51 N51 C55 C54 179.0(5) . .
N52 N51 C55 C56 -176.8(5) . .
C51 N51 C55 C56 2.1(8) . .
N53 C54 C55 N51 0.2(6) . .
N53 C54 C55 C56 176.8(5) . .
N51 C55 C56 C57 -168.9(5) . .
C54 C55 C56 C57 15.1(9) . .
C15 N11 N12 N13 0.2(6) . .
C11 N11 N12 N13 -179.8(4) . .
N11 N12 N13 C14 0.0(6) . .
N11 N12 N13 Fe2 -178.4(3) . .
N12 N11 C11 C12 99.5(6) . .
C15 N11 C11 C12 -80.6(7) . .
N11 C11 C12 C32 -69.5(6) . .
N12 N13 C14 C15 -0.2(6) . .
Fe2 N13 C14 C15 178.1(4) . .
N12 N11 C15 C14 -0.3(6) . .
C11 N11 C15 C14 179.7(5) . .
N12 N11 C15 C16 178.3(6) . .
C11 N11 C15 C16 -1.7(10) . .
N13 C14 C15 N11 0.3(6) . .
N13 C14 C15 C16 -178.1(7) . .
N11 C15 C16 C17 -169.7(6) . .
C14 C15 C16 C17 8.4(11) . .
C35 N31 N32 N33 1.0(6) . .
C31 N31 N32 N33 179.6(4) . .
N31 N32 N33 C34 -0.7(6) . .
N31 N32 N33 Fe1 178.8(3) . .
N32 N31 C31 C32 -99.9(6) . .
C35 N31 C31 C32 78.5(7) . .
C11 C12 C32 C31 -179.1(4) . .
N31 C31 C32 C12 68.8(6) . .
N32 N33 C34 C35 0.2(6) . .
Fe1 N33 C34 C35 -179.2(4) . .
N32 N31 C35 C34 -0.8(6) . .
C31 N31 C35 C34 -179.3(5) . .
N32 N31 C35 C36 -179.5(6) . .
C31 N31 C35 C36 2.0(10) . .
N33 C34 C35 N31 0.3(6) . .
N33 C34 C35 C36 178.8(7) . .
N31 C35 C36 C37 159.9(6) . .
C34 C35 C36 C37 -18.4(12) . .
C45 N41 N42 N43 -0.9(6) . .
C41 N41 N42 N43 178.9(4) . .
N41 N42 N43 C44 1.4(5) . .
N41 N42 N43 Fe1 175.9(3) . .
N42 N41 C41 C42 -97.1(6) . .
C45 N41 C41 C42 82.6(7) . .
N41 C41 C42 C42 63.0(8) . 2_666
N42 N43 C44 C45 -1.4(6) . .
Fe1 N43 C44 C45 -175.0(3) . .
N42 N41 C45 C44 0.0(6) . .
C41 N41 C45 C44 -179.7(5) . .
N42 N41 C45 C46 -176.4(5) . .
C41 N41 C45 C46 3.8(9) . .
N43 C44 C45 N41 0.8(6) . .
N43 C44 C45 C46 176.8(6) . .
N41 C45 C46 C47 -168.8(5) . .
C44 C45 C46 C47 15.9(9) . .
C5 N1 N2 N3 -1.0(6) . .
C1 N1 N2 N3 -172.1(4) . .
N1 N2 N3 C4 0.4(6) . .
N1 N2 N3 Fe1 173.3(3) . .
N2 N1 C1 C2 70.8(6) . .
C5 N1 C1 C2 -98.4(6) . .
N1 C1 C2 C2 179.6(5) . 2_676
N2 N3 C4 C5 0.4(6) . .
Fe1 N3 C4 C5 -171.7(3) . .
N2 N1 C5 C4 1.2(6) . .
C1 N1 C5 C4 170.9(5) . .
N2 N1 C5 C6 179.0(5) . .
C1 N1 C5 C6 -11.3(9) . .
N3 C4 C5 N1 -0.9(6) . .
N3 C4 C5 C6 -178.5(6) . .
N1 C5 C6 C7 -71.9(7) . .
C4 C5 C6 C7 105.3(7) . .
C65 N61 N62 N63 0.2(5) . .
C61 N61 N62 N63 179.4(4) . .
N61 N62 N63 C64 -0.5(5) . .
N61 N62 N63 Fe1 -173.0(3) . 1_545
N62 N61 C61 C62 101.3(5) . .
C65 N61 C61 C62 -79.6(6) . .
N61 C61 C62 C52 -63.5(6) . .
C51 C52 C62 C61 178.9(4) . .
N62 N63 C64 C65 0.7(6) . .
Fe1 N63 C64 C65 172.6(3) 1_545 .
N62 N61 C65 C64 0.2(5) . .
C61 N61 C65 C64 -178.9(5) . .
N62 N61 C65 C66 177.2(5) . .
C61 N61 C65 C66 -1.9(8) . .
N63 C64 C65 N61 -0.5(6) . .
N63 C64 C65 C66 -177.2(5) . .
N61 C65 C66 C67 -176.2(5) . .
C64 C65 C66 C67 -0.2(9) . .
O13 S1 C1S F12 58.9(5) . .
O12 S1 C1S F12 179.3(5) . .
O11 S1 C1S F12 -60.4(5) . .
O13 S1 C1S F13 -62.9(5) . .
O12 S1 C1S F13 57.5(5) . .
O11 S1 C1S F13 177.8(5) . .
O13 S1 C1S F11 177.1(5) . .
O12 S1 C1S F11 -62.5(5) . .
O11 S1 C1S F11 57.8(5) . .
O22 S2 C2S F22 -61.4(12) . .
O23 S2 C2S F22 63.9(11) . .
O21 S2 C2S F22 179.6(10) . .
O22 S2 C2S F21 60.5(12) . .
O23 S2 C2S F21 -174.3(10) . .
O21 S2 C2S F21 -58.5(11) . .
O22 S2 C2S F23 176.5(11) . .
O23 S2 C2S F23 -58.3(11) . .
O21 S2 C2S F23 57.5(11) . .
O62 S6 C6S F62 -77(2) . .
O63 S6 C6S F62 45(2) . .
O61 S6 C6S F62 162(2) . .
O62 S6 C6S F61 165.5(19) . .
O63 S6 C6S F61 -72(2) . .
O61 S6 C6S F61 44(2) . .
O62 S6 C6S F63 49(2) . .
O63 S6 C6S F63 171(2) . .
O61 S6 C6S F63 -72(2) . .
O52 S5 C5S F52 56.1(19) . .
O53 S5 C5S F52 -67.0(18) . .
O51 S5 C5S F52 176.8(18) . .
O52 S5 C5S F51 -63.3(18) . .
O53 S5 C5S F51 173.6(17) . .
O51 S5 C5S F51 57.4(17) . .
O52 S5 C5S F53 -179.8(17) . .
O53 S5 C5S F53 57.1(17) . .
O51 S5 C5S F53 -59.1(17) . .
O33 S3 C3S F32 57.6(12) . .
O32 S3 C3S F32 179.0(12) . .
O31 S3 C3S F32 -59.4(13) . .
O33 S3 C3S F31 -63.6(11) . .
O32 S3 C3S F31 57.9(12) . .
O31 S3 C3S F31 179.5(12) . .
O33 S3 C3S F33 -179.3(10) . .
O32 S3 C3S F33 -57.9(12) . .
O31 S3 C3S F33 63.7(12) . .
O43 S4 C4S F42 -43.8(11) . .
O42 S4 C4S F42 -166.3(11) . .
O41 S4 C4S F42 76.1(10) . .
O43 S4 C4S F43 -175.3(9) . .
O42 S4 C4S F43 62.3(11) . .
O41 S4 C4S F43 -55.3(10) . .
O43 S4 C4S F41 66.9(10) . .
O42 S4 C4S F41 -55.5(11) . .
O41 S4 C4S F41 -173.1(9) . .
O72 S7 C7S F72 -165.4(16) . .
O73 S7 C7S F72 76.6(18) . .
O71 S7 C7S F72 -42.8(16) . .
O72 S7 C7S F73 -37.6(16) . .
O73 S7 C7S F73 -155.5(16) . .
O71 S7 C7S F73 85.0(15) . .
O72 S7 C7S F71 76.0(15) . .
O73 S7 C7S F71 -42.0(16) . .
O71 S7 C7S F71 -161.4(14) . .
